data_7131649
loop_
_publ_author_name
'Hou, Qin'
'Chen, Li-Jun'
'He, Jing'
'Chen, Er-Xia'
'Wang, Bo'
'Zhou, Xuechou'
'Dai, Yumei'
'He, Liang'
'Lin, Qipu'

_publ_section_title
;
 Thiophenol-spaced 2D coordination polymers with extraordinary alkali
 resistance and efficient photothermal conversion.
;
_journal_issue 46
_journal_name_full 'Chemical communications (Cambridge, England)'
_journal_page_first 7072
_journal_page_last 7075
_journal_paper_doi 10.1039/d3cc00778b
_journal_volume 59
_journal_year 2023
_chemical_formula_moiety 'C24 H16 Fe S6, 2(C9 H17 N2)'
_chemical_formula_sum 'C42 H50 Fe N4 S6'
_chemical_formula_weight 859.07
_space_group_crystal_system monoclinic
_space_group_IT_number 14
_space_group_name_Hall '-P 2yn'
_space_group_name_H-M_alt 'P 1 21/n 1'
_atom_sites_solution_hydrogens geom
_atom_sites_solution_primary iterative
_audit_creation_date 2022-12-19
_audit_creation_method
;
Olex2 1.2
(compiled 2018.05.29 svn.r3508 for OlexSys, GUI svn.r5506)
;
_audit_update_record
;
2023-02-17 deposited with the CCDC.	2023-05-15 downloaded from the CCDC.
;
_cell_angle_alpha 90
_cell_angle_beta 116.751(6)
_cell_angle_gamma 90
_cell_formula_units_Z 4
_cell_length_a 16.9805(8)
_cell_length_b 16.3895(5)
_cell_length_c 17.0828(8)
_cell_measurement_reflns_used 36511
_cell_measurement_temperature 100.00(10)
_cell_measurement_theta_max 60.6630
_cell_measurement_theta_min 2.5110
_cell_volume 4245.3(4)
_computing_cell_refinement 'CrysAlisPro 1.171.41.93a (Rigaku OD, 2020)'
_computing_data_collection 'CrysAlisPro 1.171.41.93a (Rigaku OD, 2020)'
_computing_data_reduction 'CrysAlisPro 1.171.41.93a (Rigaku OD, 2020)'
_computing_molecular_graphics 'Olex2 (Dolomanov et al., 2009)'
_computing_publication_material 'Olex2 (Dolomanov et al., 2009)'
_computing_structure_refinement 'ShelXL (Sheldrick, 2015)'
_computing_structure_solution 'olex2.solve (Bourhis et al., 2015)'
_diffrn_ambient_environment N~2~
_diffrn_ambient_temperature 100.00(10)
_diffrn_detector 'Hybrid Pixel Array Detector'
_diffrn_detector_area_resol_mean 10.0000
_diffrn_detector_type HyPix
_diffrn_measured_fraction_theta_full 0.999
_diffrn_measured_fraction_theta_max 0.980
_diffrn_measurement_details
;
List of Runs (angles in degrees, time in seconds):

  # Type    Start    End  Width  t~exp~   \w     \q     \k     \f   Frames
#--------------------------------------------------------------------------
  1  \w     85.00 146.00   0.50    0.09    --   72.80  95.00 -10.00  122
  2  \w     35.00  97.00   0.50    0.09    --   72.80 -77.00 120.00  124
  3  \w     59.00 141.00   0.50    0.09    --   72.80  19.00 120.00  164
  4  \w      2.00  91.00   0.50    0.09    --   72.80 -77.00   0.00  178
  5  \w      2.00  70.00   0.50    0.09    --   72.80 -38.00 -90.00  136
  6  \w     45.00  83.00   0.50    0.09    --   72.80 -77.00-120.00   76
  7  \w     37.00  66.00   0.50    0.09    --   72.80 -95.00-120.00   58
  8  \w      0.00 105.00   0.50    0.09    --   72.80 -99.00   0.00  210
  9  \w      8.00  34.00   0.50    0.09    --   72.80 -99.00 120.00   52
 10  \w     39.00 106.00   0.50    0.09    --   72.80 -99.00 120.00  134
 11  \w   -107.00 -30.00   0.50    0.09    --  -74.99 125.00-120.00  154
 12  \w    -96.00 -53.00   0.50    0.09    --  -74.99  95.00 -10.00   86
 13  \w    -83.00 -22.00   0.50    0.09    --  -74.99 125.00 150.00  122
 14  \w     -9.00  17.00   0.50    0.05    --   -1.09  95.00 -10.00   52
 15  \w      1.00  70.00   0.50    0.05    --   -1.09  77.00  30.00  138
 16  \w    -13.00  72.00   0.50    0.05    --   -1.09  38.00 -30.00  170
 17  \w    -50.00  -2.00   0.50    0.09    --  -74.99  57.00-180.00   96
 18  \w    -85.00 -53.00   0.50    0.09    --  -74.99  57.00-180.00   64
 19  \w    -70.00  -6.00   0.50    0.09    --  -74.99  38.00-180.00  128
 20  \w    -46.00  -5.00   0.50    0.09    --  -74.99  38.00 -90.00   82
 21  \w    -71.00  -1.00   0.50    0.09    --  -74.99  38.00 -60.00  140
 22  \w    -71.00 -15.00   0.50    0.09    --  -74.99  38.00 120.00  112
 23  \w   -119.00 -93.00   0.50    0.09    --  -74.99 -99.00   0.00   52
 24  \w   -132.00 -85.00   0.50    0.09    --  -74.99 -95.00-120.00   94
 25  \w    -26.00  26.00   0.50    0.05    --   -1.09 -95.00-120.00  104
;
_diffrn_measurement_device 'four-circle diffractometer'
_diffrn_measurement_device_type 'ROD, Synergy Custom system, HyPix'
_diffrn_measurement_method '\w scans'
_diffrn_orient_matrix_type 'CrysAlisPro convention (1999,Acta A55,543-557)'
_diffrn_orient_matrix_UB_11 -0.0459610000
_diffrn_orient_matrix_UB_12 0.0310474000
_diffrn_orient_matrix_UB_13 -0.0804934000
_diffrn_orient_matrix_UB_21 0.0109738000
_diffrn_orient_matrix_UB_22 -0.0696886000
_diffrn_orient_matrix_UB_23 -0.0348656000
_diffrn_orient_matrix_UB_31 -0.0745931000
_diffrn_orient_matrix_UB_32 -0.0293987000
_diffrn_orient_matrix_UB_33 -0.0022757000
_diffrn_radiation_monochromator mirror
_diffrn_radiation_probe x-ray
_diffrn_radiation_type MoK\a
_diffrn_radiation_wavelength 0.71073
_diffrn_reflns_av_R_equivalents 0.0415
_diffrn_reflns_av_unetI/netI 0.0253
_diffrn_reflns_Laue_measured_fraction_full 0.999
_diffrn_reflns_Laue_measured_fraction_max 0.980
_diffrn_reflns_limit_h_max 14
_diffrn_reflns_limit_h_min -22
_diffrn_reflns_limit_k_max 20
_diffrn_reflns_limit_k_min -21
_diffrn_reflns_limit_l_max 22
_diffrn_reflns_limit_l_min -22
_diffrn_reflns_number 61423
_diffrn_reflns_point_group_measured_fraction_full 0.999
_diffrn_reflns_point_group_measured_fraction_max 0.980
_diffrn_reflns_theta_full 25.242
_diffrn_reflns_theta_max 27.575
_diffrn_reflns_theta_min 1.404
_diffrn_source 'micro-focus metaljet'
_exptl_absorpt_coefficient_mu 0.685
_exptl_absorpt_correction_T_max 1.00000
_exptl_absorpt_correction_T_min 0.71053
_exptl_absorpt_correction_type multi-scan
_exptl_absorpt_process_details
;
CrysAlisPro 1.171.41.93a (Rigaku Oxford Diffraction, 2020)
Empirical absorption correction using spherical harmonics,
implemented in SCALE3 ABSPACK scaling algorithm.
;
_exptl_crystal_colour 'clear brownish brown'
_exptl_crystal_colour_lustre clear
_exptl_crystal_colour_modifier brownish
_exptl_crystal_colour_primary brown
_exptl_crystal_density_diffrn 1.344
_exptl_crystal_description octahedral
_exptl_crystal_F_000 1808
_exptl_crystal_size_max 0.3
_exptl_crystal_size_mid 0.2
_exptl_crystal_size_min 0.1
_refine_diff_density_max 0.404
_refine_diff_density_min -0.604
_refine_diff_density_rms 0.062
_refine_ls_extinction_method none
_refine_ls_goodness_of_fit_ref 1.082
_refine_ls_hydrogen_treatment constr
_refine_ls_matrix_type full
_refine_ls_number_parameters 484
_refine_ls_number_reflns 9629
_refine_ls_number_restraints 0
_refine_ls_restrained_S_all 1.082
_refine_ls_R_factor_all 0.0386
_refine_ls_R_factor_gt 0.0347
_refine_ls_shift/su_max 0.001
_refine_ls_shift/su_mean 0.000
_refine_ls_structure_factor_coef Fsqd
_refine_ls_weighting_details 'w=1/[\s^2^(Fo^2^)+(0.0330P)^2^+4.1177P] where P=(Fo^2^+2Fc^2^)/3'
_refine_ls_weighting_scheme calc
_refine_ls_wR_factor_gt 0.0840
_refine_ls_wR_factor_ref 0.0857
_reflns_Friedel_coverage 0.000
_reflns_number_gt 8869
_reflns_number_total 9629
_reflns_threshold_expression 'I > 2\s(I)'
_cod_data_source_file d3cc00778b2.cif
_cod_data_source_block a_CCDC1
_cod_depositor_comments 'Adding full bibliography for 7131647--7131649.cif.'
_cod_database_code 7131649
_shelx_shelxl_version_number 2014/7
_shelx_space_group_comment
;
The symmetry employed for this shelxl refinement is uniquely defined
by the following loop, which should always be used as a source of
symmetry information in preference to the above space-group names.
They are only intended as comments.
;
_shelx_estimated_absorpt_t_max 0.935
_shelx_estimated_absorpt_t_min 0.821
_diffrn_oxdiff_digest_frames
;
010cbc57d52dafd50d0adb11c0445865eb02848b88b
;
_reflns_odcompleteness_completeness 99.86
_reflns_odcompleteness_iscentric 1
_reflns_odcompleteness_theta 56.82
_olex2_refinement_description
;
1. Fixed Uiso
 At 1.2 times of:
  All C(H) groups, All C(H,H) groups
 At 1.5 times of:
  All C(H,H,H) groups
2.a Secondary CH2 refined with riding coordinates:
 C013(H01E,H01F), C014(H01G,H01H), C015(H01I,H01J), C01B(H01U,H01V), C01E(H01W,
 H01X), C01F(H01Y,H)
2.b Aromatic/amide H refined with riding coordinates:
 C00E(H00E), C00G(H00G), C00H(H00H), C00K(H00K), C00L(H00L), C00O(H00O),
 C00P(H00P), C00Q(H00Q), C00R(H00R), C00S(H00S), C00T(H00T), C00W(H00W),
 C00X(H00X), C011(H011), C012(H012), C016(H016), C017(H017), C019(H019),
 C01C(H01K), C01D(H01D)
2.c Idealised Me refined as rotating group:
 C00Y(H00A,H00B,H00C), C010(H01A,H01B,H01C), C018(H01O,H01P,H01Q), C01A(H01R,
 H01S,H01T), C01G(H01L,H01M,H01N), C01H(H01Z,HA,HB)
;
_olex2_submission_special_instructions 'No special instructions were received'
_oxdiff_exptl_absorpt_empirical_details
;
Empirical correction (ABSPACK) includes:
- Absorption correction using spherical harmonics
- Frame scaling
;
_oxdiff_exptl_absorpt_empirical_full_max 5.883
_oxdiff_exptl_absorpt_empirical_full_min 0.795

loop_
_space_group_symop_operation_xyz
'x, y, z'
'-x+1/2, y+1/2, -z+1/2'
'-x, -y, -z'
'x-1/2, -y-1/2, z-1/2'

loop_
_atom_site_label
_atom_site_type_symbol
_atom_site_fract_x
_atom_site_fract_y
_atom_site_fract_z
_atom_site_U_iso_or_equiv
_atom_site_adp_type
_atom_site_occupancy
_atom_site_site_symmetry_order
_atom_site_calc_flag
_atom_site_refinement_flags_posn
_atom_site_refinement_flags_adp
_atom_site_refinement_flags_occupancy
_atom_site_disorder_assembly
_atom_site_disorder_group
Fe01 Fe 0.23981(2) 0.84766(2) 0.49204(2) 0.01754(7) Uani 1 1 d . . . . .
S002 S 0.33459(3) 0.87530(3) 0.43140(3) 0.01715(9) Uani 1 1 d . . . . .
S003 S 0.34948(3) 0.46396(3) 0.03646(3) 0.01759(9) Uani 1 1 d . . . . .
S004 S 0.57028(3) 0.57433(3) 0.43285(3) 0.01698(9) Uani 1 1 d . . . . .
S005 S 0.15985(3) 0.72682(3) 0.44000(3) 0.01707(9) Uani 1 1 d . . . . .
S006 S 0.17587(3) 0.33182(3) 0.85603(3) 0.01842(9) Uani 1 1 d . . . . .
S007 S -0.03490(3) 0.65392(3) 0.67547(3) 0.02589(11) Uani 1 1 d . . . . .
N008 N 0.21846(10) 0.71408(9) 0.17407(11) 0.0214(3) Uani 1 1 d . . . . .
N009 N 0.12898(10) 0.61177(9) 0.12682(10) 0.0190(3) Uani 1 1 d . . . . .
N00A N 0.29242(11) 0.50152(10) 0.73110(11) 0.0241(3) Uani 1 1 d . . . . .
N00B N 0.38997(11) 0.59422(10) 0.79867(11) 0.0227(3) Uani 1 1 d . . . . .
C00C C 0.40458(11) 0.49308(10) 0.14706(11) 0.0154(3) Uani 1 1 d . . . . .
C00D C 0.40416(11) 0.79251(10) 0.44059(11) 0.0162(3) Uani 1 1 d . . . . .
C00E C 0.39207(12) 0.71463(11) 0.46706(12) 0.0193(4) Uani 1 1 d . . . . .
H00E H 0.3472 0.7062 0.4850 0.023 Uiso 1 1 calc R . . . .
C00F C 0.50295(11) 0.54501(10) 0.32204(11) 0.0161(3) Uani 1 1 d . . . . .
C00G C 0.45741(12) 0.56307(11) 0.16764(12) 0.0192(4) Uani 1 1 d . . . . .
H00G H 0.4600 0.5936 0.1216 0.023 Uiso 1 1 calc R . . . .
C00H C 0.09318(13) 0.56769(11) 0.81146(13) 0.0221(4) Uani 1 1 d . . . . .
H00H H 0.1129 0.6192 0.8389 0.026 Uiso 1 1 calc R . . . .
C00I C 0.51055(12) 0.66035(10) 0.44147(11) 0.0166(3) Uani 1 1 d . . . . .
C00J C 0.10580(11) 0.70819(11) 0.50538(11) 0.0174(3) Uani 1 1 d . . . . .
C00K C 0.44444(12) 0.64955(11) 0.46762(12) 0.0185(3) Uani 1 1 d . . . . .
H00K H 0.4352 0.5972 0.4859 0.022 Uiso 1 1 calc R . . . .
C00L C 0.47352(13) 0.80330(11) 0.41835(13) 0.0216(4) Uani 1 1 d . . . . .
H00L H 0.4849 0.8561 0.4029 0.026 Uiso 1 1 calc R . . . .
C00M C 0.33415(12) 0.56656(11) 0.71951(13) 0.0218(4) Uani 1 1 d . . . . .
C00N C 0.14038(12) 0.68587(11) 0.16342(11) 0.0177(3) Uani 1 1 d . . . . .
C00O C 0.50583(12) 0.58885(11) 0.25322(12) 0.0192(3) Uani 1 1 d . . . . .
H00O H 0.5412 0.6365 0.2653 0.023 Uiso 1 1 calc R . . . .
C00P C 0.52579(13) 0.73814(11) 0.41848(13) 0.0214(4) Uani 1 1 d . . . . .
H00P H 0.5722 0.7467 0.4028 0.026 Uiso 1 1 calc R . . . .
C00Q C 0.03562(12) 0.41660(12) 0.73265(12) 0.0208(4) Uani 1 1 d . . . . .
H00Q H 0.0151 0.3652 0.7053 0.025 Uiso 1 1 calc R . . . .
C00R C 0.44907(12) 0.47647(11) 0.30223(12) 0.0200(4) Uani 1 1 d . . . . .
H00R H 0.4456 0.4468 0.3483 0.024 Uiso 1 1 calc R . . . .
C00S C 0.13943(12) 0.49763(11) 0.85148(12) 0.0204(4) Uani 1 1 d . . . . .
H00S H 0.1898 0.5017 0.9069 0.024 Uiso 1 1 calc R . . . .
C00T C 0.40016(12) 0.45073(11) 0.21592(12) 0.0194(4) Uani 1 1 d . . . . .
H00T H 0.3635 0.4040 0.2038 0.023 Uiso 1 1 calc R . . . .
C00U C 0.11344(12) 0.42086(11) 0.81186(12) 0.0177(3) Uani 1 1 d . . . . .
C00V C 0.01808(12) 0.56317(12) 0.73134(13) 0.0216(4) Uani 1 1 d . . . . .
C00W C 0.08717(13) 0.76941(11) 0.55154(13) 0.0229(4) Uani 1 1 d . . . . .
H00W H 0.1020 0.8244 0.5464 0.028 Uiso 1 1 calc R . . . .
C00X C 0.04744(13) 0.75107(12) 0.60465(13) 0.0240(4) Uani 1 1 d . . . . .
H00X H 0.0370 0.7935 0.6367 0.029 Uiso 1 1 calc R . . . .
C00Y C 0.07803(13) 0.72792(12) 0.18838(13) 0.0242(4) Uani 1 1 d . . . . .
H00A H 0.1008 0.7263 0.2522 0.036 Uiso 1 1 calc GR . . . .
H00B H 0.0206 0.7005 0.1607 0.036 Uiso 1 1 calc GR . . . .
H00C H 0.0713 0.7848 0.1688 0.036 Uiso 1 1 calc GR . . . .
C00Z C 0.02265(12) 0.67183(11) 0.61188(12) 0.0206(4) Uani 1 1 d . . . . .
C010 C 0.05383(12) 0.55777(11) 0.10776(13) 0.0217(4) Uani 1 1 d . . . . .
H01A H 0.0496 0.5462 0.1621 0.033 Uiso 1 1 calc GR . . . .
H01B H 0.0621 0.5066 0.0827 0.033 Uiso 1 1 calc GR . . . .
H01C H -0.0005 0.5844 0.0657 0.033 Uiso 1 1 calc GR . . . .
C011 C 0.38441(14) 0.54524(13) 0.86192(13) 0.0270(4) Uani 1 1 d . . . . .
H011 H 0.4175 0.5513 0.9236 0.032 Uiso 1 1 calc R . . . .
C012 C 0.32379(14) 0.48762(13) 0.82019(13) 0.0273(4) Uani 1 1 d . . . . .
H012 H 0.3058 0.4453 0.8466 0.033 Uiso 1 1 calc R . . . .
C013 C 0.23259(12) 0.86291(11) 0.15045(13) 0.0221(4) Uani 1 1 d . . . . .
H01E H 0.1678 0.8703 0.1233 0.027 Uiso 1 1 calc R . . . .
H01F H 0.2495 0.8507 0.1033 0.027 Uiso 1 1 calc R . . . .
C014 C 0.25893(13) 0.79198(11) 0.21483(13) 0.0240(4) Uani 1 1 d . . . . .
H01G H 0.3239 0.7860 0.2426 0.029 Uiso 1 1 calc R . . . .
H01H H 0.2418 0.8049 0.2617 0.029 Uiso 1 1 calc R . . . .
C015 C 0.27788(13) 0.94128(11) 0.19729(13) 0.0240(4) Uani 1 1 d . . . . .
H01I H 0.2608 0.9529 0.2445 0.029 Uiso 1 1 calc R . . . .
H01J H 0.3426 0.9331 0.2250 0.029 Uiso 1 1 calc R . . . .
C016 C -0.01166(12) 0.48680(12) 0.69387(12) 0.0223(4) Uani 1 1 d . . . . .
H016 H -0.0650 0.4827 0.6411 0.027 Uiso 1 1 calc R . . . .
C017 C 0.08151(13) 0.62850(12) 0.51423(13) 0.0227(4) Uani 1 1 d . . . . .
H017 H 0.0938 0.5856 0.4840 0.027 Uiso 1 1 calc R . . . .
C018 C 0.44643(14) 0.66637(12) 0.81749(14) 0.0271(4) Uani 1 1 d . . . . .
H01O H 0.4840 0.6614 0.7879 0.041 Uiso 1 1 calc GR . . . .
H01P H 0.4834 0.6708 0.8809 0.041 Uiso 1 1 calc GR . . . .
H01Q H 0.4096 0.7153 0.7963 0.041 Uiso 1 1 calc GR . . . .
C019 C 0.20119(14) 0.59341(12) 0.11288(15) 0.0288(4) Uani 1 1 d . . . . .
H019 H 0.2099 0.5449 0.0873 0.035 Uiso 1 1 calc R . . . .
C01A C 0.32121(14) 0.60190(12) 0.63486(13) 0.0262(4) Uani 1 1 d . . . . .
H01R H 0.3123 0.5579 0.5929 0.039 Uiso 1 1 calc GR . . . .
H01S H 0.3734 0.6336 0.6436 0.039 Uiso 1 1 calc GR . . . .
H01T H 0.2694 0.6376 0.6121 0.039 Uiso 1 1 calc GR . . . .
C01B C 0.22272(13) 0.45242(13) 0.66302(14) 0.0277(4) Uani 1 1 d . . . . .
H01U H 0.2027 0.4803 0.6058 0.033 Uiso 1 1 calc R . . . .
H01V H 0.1718 0.4489 0.6763 0.033 Uiso 1 1 calc R . . . .
C01C C 0.25661(14) 0.65710(12) 0.14233(17) 0.0322(5) Uani 1 1 d . . . . .
H01K H 0.3120 0.6620 0.1415 0.039 Uiso 1 1 calc R . . . .
C01D C 0.04001(14) 0.61028(12) 0.56585(14) 0.0251(4) Uani 1 1 d . . . . .
H01D H 0.0234 0.5557 0.5698 0.030 Uiso 1 1 calc R . . . .
C01E C 0.25268(14) 0.36719(13) 0.65593(14) 0.0288(4) Uani 1 1 d . . . . .
H01W H 0.2727 0.3390 0.7130 0.035 Uiso 1 1 calc R . . . .
H01X H 0.3033 0.3703 0.6421 0.035 Uiso 1 1 calc R . . . .
C01F C 0.17875(15) 0.31814(14) 0.58510(16) 0.0352(5) Uani 1 1 d . . . . .
H01Y H 0.1582 0.3471 0.5284 0.042 Uiso 1 1 calc R . . . .
H H 0.1285 0.3148 0.5995 0.042 Uiso 1 1 calc R . . . .
C01G C 0.25467(16) 1.01381(14) 0.13672(17) 0.0399(6) Uani 1 1 d . . . . .
H01L H 0.2694 1.0020 0.0886 0.060 Uiso 1 1 calc GR . . . .
H01M H 0.2881 1.0615 0.1694 0.060 Uiso 1 1 calc GR . . . .
H01N H 0.1914 1.0251 0.1128 0.060 Uiso 1 1 calc GR . . . .
C01H C 0.20722(18) 0.23201(16) 0.5754(2) 0.0501(7) Uani 1 1 d . . . . .
H01Z H 0.1568 0.2025 0.5308 0.075 Uiso 1 1 calc GR . . . .
HA H 0.2286 0.2033 0.6316 0.075 Uiso 1 1 calc GR . . . .
HB H 0.2545 0.2349 0.5576 0.075 Uiso 1 1 calc GR . . . .

loop_
_atom_site_aniso_label
_atom_site_aniso_U_11
_atom_site_aniso_U_22
_atom_site_aniso_U_33
_atom_site_aniso_U_23
_atom_site_aniso_U_13
_atom_site_aniso_U_12
Fe01 0.02086(13) 0.01569(13) 0.01652(13) 0.00047(9) 0.00882(11) 0.00196(10)
S002 0.0222(2) 0.01239(19) 0.0199(2) 0.00243(15) 0.01218(18) 0.00245(16)
S003 0.0226(2) 0.0162(2) 0.01310(19) -0.00091(15) 0.00729(17) -0.00591(16)
S004 0.0186(2) 0.0153(2) 0.0148(2) -0.00140(15) 0.00555(17) 0.00269(16)
S005 0.0210(2) 0.0162(2) 0.0163(2) -0.00203(15) 0.01042(17) -0.00064(16)
S006 0.0244(2) 0.01425(19) 0.0146(2) -0.00160(15) 0.00696(17) -0.00067(16)
S007 0.0292(3) 0.0276(2) 0.0298(3) 0.0118(2) 0.0211(2) 0.0127(2)
N008 0.0208(8) 0.0166(7) 0.0252(8) -0.0025(6) 0.0089(7) -0.0002(6)
N009 0.0219(8) 0.0152(7) 0.0202(8) -0.0013(6) 0.0098(6) 0.0009(6)
N00A 0.0229(8) 0.0248(8) 0.0263(9) 0.0034(7) 0.0126(7) 0.0006(7)
N00B 0.0254(8) 0.0203(8) 0.0243(8) 0.0018(6) 0.0129(7) 0.0028(6)
C00C 0.0154(8) 0.0139(8) 0.0174(8) -0.0008(6) 0.0078(7) 0.0004(6)
C00D 0.0207(8) 0.0144(8) 0.0134(8) -0.0006(6) 0.0075(7) 0.0009(6)
C00E 0.0214(9) 0.0185(8) 0.0211(9) 0.0019(7) 0.0124(7) -0.0005(7)
C00F 0.0186(8) 0.0142(8) 0.0160(8) -0.0014(6) 0.0084(7) 0.0011(6)
C00G 0.0223(9) 0.0176(8) 0.0187(9) 0.0022(7) 0.0101(7) -0.0026(7)
C00H 0.0244(9) 0.0185(9) 0.0269(10) -0.0012(7) 0.0148(8) -0.0008(7)
C00I 0.0192(8) 0.0145(8) 0.0145(8) -0.0023(6) 0.0063(7) 0.0000(6)
C00J 0.0173(8) 0.0185(8) 0.0147(8) 0.0019(7) 0.0057(7) 0.0027(7)
C00K 0.0232(9) 0.0135(8) 0.0190(9) 0.0012(6) 0.0097(7) -0.0015(7)
C00L 0.0283(10) 0.0147(8) 0.0270(10) 0.0009(7) 0.0171(8) -0.0022(7)
C00M 0.0222(9) 0.0199(9) 0.0259(10) 0.0032(7) 0.0129(8) 0.0042(7)
C00N 0.0222(9) 0.0139(8) 0.0155(8) 0.0005(6) 0.0071(7) 0.0014(7)
C00O 0.0209(9) 0.0159(8) 0.0202(9) 0.0001(7) 0.0085(7) -0.0042(7)
C00P 0.0235(9) 0.0186(9) 0.0271(10) -0.0014(7) 0.0160(8) -0.0018(7)
C00Q 0.0230(9) 0.0220(9) 0.0181(9) -0.0012(7) 0.0100(7) -0.0035(7)
C00R 0.0249(9) 0.0183(8) 0.0201(9) 0.0016(7) 0.0130(8) -0.0016(7)
C00S 0.0207(9) 0.0199(9) 0.0194(9) -0.0005(7) 0.0080(7) -0.0008(7)
C00T 0.0230(9) 0.0159(8) 0.0205(9) -0.0001(7) 0.0109(7) -0.0046(7)
C00U 0.0207(9) 0.0183(8) 0.0173(8) 0.0013(7) 0.0113(7) -0.0007(7)
C00V 0.0225(9) 0.0240(9) 0.0228(9) 0.0055(7) 0.0142(8) 0.0048(7)
C00W 0.0309(10) 0.0165(8) 0.0257(10) -0.0004(7) 0.0166(8) 0.0010(7)
C00X 0.0308(10) 0.0202(9) 0.0262(10) 0.0002(7) 0.0174(8) 0.0060(8)
C00Y 0.0305(10) 0.0190(9) 0.0285(10) -0.0039(7) 0.0182(9) -0.0008(8)
C00Z 0.0228(9) 0.0209(9) 0.0205(9) 0.0056(7) 0.0119(8) 0.0056(7)
C010 0.0236(9) 0.0178(8) 0.0232(9) -0.0022(7) 0.0101(8) -0.0024(7)
C011 0.0314(10) 0.0311(11) 0.0230(10) 0.0049(8) 0.0161(9) 0.0049(8)
C012 0.0298(10) 0.0319(11) 0.0262(10) 0.0069(8) 0.0180(9) 0.0025(8)
C013 0.0206(9) 0.0205(9) 0.0229(9) -0.0016(7) 0.0076(8) -0.0022(7)
C014 0.0225(9) 0.0181(9) 0.0249(10) -0.0031(7) 0.0049(8) -0.0031(7)
C015 0.0234(9) 0.0194(9) 0.0278(10) -0.0021(7) 0.0102(8) -0.0028(7)
C016 0.0199(9) 0.0301(10) 0.0173(9) 0.0022(7) 0.0086(7) 0.0000(7)
C017 0.0282(10) 0.0189(9) 0.0254(10) -0.0033(7) 0.0161(8) 0.0000(7)
C018 0.0292(10) 0.0195(9) 0.0302(11) 0.0010(8) 0.0113(9) -0.0002(8)
C019 0.0317(11) 0.0184(9) 0.0442(12) -0.0053(8) 0.0240(10) 0.0014(8)
C01A 0.0296(10) 0.0254(10) 0.0236(10) 0.0073(8) 0.0120(8) 0.0033(8)
C01B 0.0216(9) 0.0292(10) 0.0294(11) 0.0025(8) 0.0090(8) -0.0021(8)
C01C 0.0265(10) 0.0230(10) 0.0534(14) -0.0056(9) 0.0236(10) 0.0013(8)
C01D 0.0334(11) 0.0174(9) 0.0308(10) 0.0011(8) 0.0198(9) 0.0001(8)
C01E 0.0250(10) 0.0294(10) 0.0301(11) -0.0004(8) 0.0108(9) -0.0013(8)
C01F 0.0266(11) 0.0341(12) 0.0406(13) -0.0039(10) 0.0113(10) -0.0053(9)
C01G 0.0317(12) 0.0247(11) 0.0474(14) 0.0086(10) 0.0038(10) -0.0056(9)
C01H 0.0417(14) 0.0374(14) 0.0660(18) -0.0147(13) 0.0196(13) -0.0068(11)

loop_
_atom_type_symbol
_atom_type_description
_atom_type_scat_dispersion_real
_atom_type_scat_dispersion_imag
_atom_type_scat_source
C C 0.0033 0.0016 'International Tables Vol C Tables 4.2.6.8 and 6.1.1.4'
H H 0.0000 0.0000 'International Tables Vol C Tables 4.2.6.8 and 6.1.1.4'
Fe Fe 0.3463 0.8444 'International Tables Vol C Tables 4.2.6.8 and 6.1.1.4'
N N 0.0061 0.0033 'International Tables Vol C Tables 4.2.6.8 and 6.1.1.4'
S S 0.1246 0.1234 'International Tables Vol C Tables 4.2.6.8 and 6.1.1.4'

loop_
_geom_angle_atom_site_label_1
_geom_angle_atom_site_label_2
_geom_angle_atom_site_label_3
_geom_angle
_geom_angle_site_symmetry_1
_geom_angle_site_symmetry_3
_geom_angle_publ_flag
S002 Fe01 S003 105.211(18) . 2 ?
S002 Fe01 S005 113.383(18) . . ?
S002 Fe01 S006 108.38(2) . 2_556 ?
S003 Fe01 S006 109.566(18) 2 2_556 ?
S005 Fe01 S003 113.498(19) . 2 ?
S005 Fe01 S006 106.708(18) . 2_556 ?
C00D S002 Fe01 112.52(6) . . ?
C00C S003 Fe01 115.20(6) . 2_545 ?
C00I S004 C00F 100.62(8) . . ?
C00J S005 Fe01 106.54(6) . . ?
C00U S006 Fe01 109.39(6) . 2_546 ?
C00V S007 C00Z 100.44(8) . . ?
C00N N008 C014 126.08(16) . . ?
C00N N008 C01C 108.96(16) . . ?
C01C N008 C014 124.95(16) . . ?
C00N N009 C010 125.46(15) . . ?
C00N N009 C019 108.94(16) . . ?
C019 N009 C010 125.56(15) . . ?
C00M N00A C012 108.96(17) . . ?
C00M N00A C01B 127.45(17) . . ?
C012 N00A C01B 123.57(17) . . ?
C00M N00B C011 109.13(17) . . ?
C00M N00B C018 126.40(17) . . ?
C011 N00B C018 124.44(17) . . ?
C00G C00C S003 117.64(13) . . ?
C00T C00C S003 124.51(13) . . ?
C00T C00C C00G 117.84(16) . . ?
C00E C00D S002 122.82(13) . . ?
C00E C00D C00L 117.77(16) . . ?
C00L C00D S002 119.39(13) . . ?
C00D C00E H00E 119.4 . . ?
C00K C00E C00D 121.13(16) . . ?
C00K C00E H00E 119.4 . . ?
C00O C00F S004 120.44(13) . . ?
C00R C00F S004 120.90(13) . . ?
C00R C00F C00O 118.61(16) . . ?
C00C C00G H00G 119.2 . . ?
C00O C00G C00C 121.67(16) . . ?
C00O C00G H00G 119.2 . . ?
C00S C00H H00H 119.8 . . ?
C00S C00H C00V 120.43(18) . . ?
C00V C00H H00H 119.8 . . ?
C00K C00I S004 119.78(13) . . ?
C00P C00I S004 121.09(14) . . ?
C00P C00I C00K 119.05(16) . . ?
C00W C00J S005 123.23(14) . . ?
C00W C00J C017 117.18(16) . . ?
C017 C00J S005 119.58(14) . . ?
C00E C00K C00I 120.46(16) . . ?
C00E C00K H00K 119.8 . . ?
C00I C00K H00K 119.8 . . ?
C00D C00L H00L 119.4 . . ?
C00P C00L C00D 121.14(17) . . ?
C00P C00L H00L 119.4 . . ?
N00A C00M C01A 126.78(18) . . ?
N00B C00M N00A 107.55(17) . . ?
N00B C00M C01A 125.67(18) . . ?
N008 C00N N009 107.64(15) . . ?
N008 C00N C00Y 126.51(16) . . ?
N009 C00N C00Y 125.85(17) . . ?
C00F C00O H00O 119.9 . . ?
C00G C00O C00F 120.22(16) . . ?
C00G C00O H00O 119.9 . . ?
C00I C00P H00P 119.8 . . ?
C00L C00P C00I 120.34(17) . . ?
C00L C00P H00P 119.8 . . ?
C00U C00Q H00Q 119.7 . . ?
C016 C00Q H00Q 119.7 . . ?
C016 C00Q C00U 120.64(17) . . ?
C00F C00R H00R 119.5 . . ?
C00F C00R C00T 121.05(16) . . ?
C00T C00R H00R 119.5 . . ?
C00H C00S H00S 119.3 . . ?
C00H C00S C00U 121.34(17) . . ?
C00U C00S H00S 119.3 . . ?
C00C C00T H00T 119.7 . . ?
C00R C00T C00C 120.57(16) . . ?
C00R C00T H00T 119.7 . . ?
C00Q C00U S006 119.70(14) . . ?
C00S C00U S006 122.58(14) . . ?
C00S C00U C00Q 117.70(17) . . ?
C00H C00V S007 120.15(15) . . ?
C00H C00V C016 118.84(17) . . ?
C016 C00V S007 120.92(15) . . ?
C00J C00W H00W 119.5 . . ?
C00X C00W C00J 120.96(17) . . ?
C00X C00W H00W 119.5 . . ?
C00W C00X H00X 119.4 . . ?
C00W C00X C00Z 121.18(17) . . ?
C00Z C00X H00X 119.4 . . ?
C00N C00Y H00A 109.5 . . ?
C00N C00Y H00B 109.5 . . ?
C00N C00Y H00C 109.5 . . ?
H00A C00Y H00B 109.5 . . ?
H00A C00Y H00C 109.5 . . ?
H00B C00Y H00C 109.5 . . ?
C00X C00Z S007 118.67(14) . . ?
C00X C00Z C01D 118.62(17) . . ?
C01D C00Z S007 122.64(15) . . ?
N009 C010 H01A 109.5 . . ?
N009 C010 H01B 109.5 . . ?
N009 C010 H01C 109.5 . . ?
H01A C010 H01B 109.5 . . ?
H01A C010 H01C 109.5 . . ?
H01B C010 H01C 109.5 . . ?
N00B C011 H011 126.3 . . ?
C012 C011 N00B 107.42(18) . . ?
C012 C011 H011 126.3 . . ?
N00A C012 H012 126.5 . . ?
C011 C012 N00A 106.94(17) . . ?
C011 C012 H012 126.5 . . ?
H01E C013 H01F 108.1 . . ?
C014 C013 H01E 109.6 . . ?
C014 C013 H01F 109.6 . . ?
C014 C013 C015 110.44(16) . . ?
C015 C013 H01E 109.6 . . ?
C015 C013 H01F 109.6 . . ?
N008 C014 C013 113.50(16) . . ?
N008 C014 H01G 108.9 . . ?
N008 C014 H01H 108.9 . . ?
C013 C014 H01G 108.9 . . ?
C013 C014 H01H 108.9 . . ?
H01G C014 H01H 107.7 . . ?
C013 C015 H01I 109.0 . . ?
C013 C015 H01J 109.0 . . ?
H01I C015 H01J 107.8 . . ?
C01G C015 C013 112.94(17) . . ?
C01G C015 H01I 109.0 . . ?
C01G C015 H01J 109.0 . . ?
C00Q C016 C00V 120.87(18) . . ?
C00Q C016 H016 119.6 . . ?
C00V C016 H016 119.6 . . ?
C00J C017 H017 119.0 . . ?
C01D C017 C00J 121.94(17) . . ?
C01D C017 H017 119.0 . . ?
N00B C018 H01O 109.5 . . ?
N00B C018 H01P 109.5 . . ?
N00B C018 H01Q 109.5 . . ?
H01O C018 H01P 109.5 . . ?
H01O C018 H01Q 109.5 . . ?
H01P C018 H01Q 109.5 . . ?
N009 C019 H019 126.5 . . ?
C01C C019 N009 107.00(17) . . ?
C01C C019 H019 126.5 . . ?
C00M C01A H01R 109.5 . . ?
C00M C01A H01S 109.5 . . ?
C00M C01A H01T 109.5 . . ?
H01R C01A H01S 109.5 . . ?
H01R C01A H01T 109.5 . . ?
H01S C01A H01T 109.5 . . ?
N00A C01B H01U 109.0 . . ?
N00A C01B H01V 109.0 . . ?
N00A C01B C01E 112.92(17) . . ?
H01U C01B H01V 107.8 . . ?
C01E C01B H01U 109.0 . . ?
C01E C01B H01V 109.0 . . ?
N008 C01C H01K 126.3 . . ?
C019 C01C N008 107.45(18) . . ?
C019 C01C H01K 126.3 . . ?
C00Z C01D H01D 120.0 . . ?
C017 C01D C00Z 120.09(18) . . ?
C017 C01D H01D 120.0 . . ?
C01B C01E H01W 109.3 . . ?
C01B C01E H01X 109.3 . . ?
C01B C01E C01F 111.42(18) . . ?
H01W C01E H01X 108.0 . . ?
C01F C01E H01W 109.3 . . ?
C01F C01E H01X 109.3 . . ?
C01E C01F H01Y 109.0 . . ?
C01E C01F H 109.0 . . ?
C01E C01F C01H 112.7(2) . . ?
H01Y C01F H 107.8 . . ?
C01H C01F H01Y 109.0 . . ?
C01H C01F H 109.0 . . ?
C015 C01G H01L 109.5 . . ?
C015 C01G H01M 109.5 . . ?
C015 C01G H01N 109.5 . . ?
H01L C01G H01M 109.5 . . ?
H01L C01G H01N 109.5 . . ?
H01M C01G H01N 109.5 . . ?
C01F C01H H01Z 109.5 . . ?
C01F C01H HA 109.5 . . ?
C01F C01H HB 109.5 . . ?
H01Z C01H HA 109.5 . . ?
H01Z C01H HB 109.5 . . ?
HA C01H HB 109.5 . . ?

loop_
_geom_bond_atom_site_label_1
_geom_bond_atom_site_label_2
_geom_bond_distance
_geom_bond_site_symmetry_2
_geom_bond_publ_flag
Fe01 S002 2.3171(5) . ?
Fe01 S003 2.3462(5) 2 ?
Fe01 S005 2.3386(5) . ?
Fe01 S006 2.3469(5) 2_556 ?
S002 C00D 1.7591(18) . ?
S003 Fe01 2.3463(5) 2_545 ?
S003 C00C 1.7555(18) . ?
S004 C00F 1.7812(18) . ?
S004 C00I 1.7813(18) . ?
S005 C00J 1.7623(18) . ?
S006 Fe01 2.3469(5) 2_546 ?
S006 C00U 1.7614(18) . ?
S007 C00V 1.7776(19) . ?
S007 C00Z 1.7824(19) . ?
N008 C00N 1.337(2) . ?
N008 C014 1.468(2) . ?
N008 C01C 1.379(2) . ?
N009 C00N 1.340(2) . ?
N009 C010 1.464(2) . ?
N009 C019 1.383(2) . ?
N00A C00M 1.343(2) . ?
N00A C012 1.386(3) . ?
N00A C01B 1.470(3) . ?
N00B C00M 1.334(3) . ?
N00B C011 1.383(2) . ?
N00B C018 1.464(2) . ?
C00C C00G 1.400(2) . ?
C00C C00T 1.397(2) . ?
C00D C00E 1.400(2) . ?
C00D C00L 1.402(2) . ?
C00E H00E 0.9500 . ?
C00E C00K 1.386(2) . ?
C00F C00O 1.397(2) . ?
C00F C00R 1.391(2) . ?
C00G H00G 0.9500 . ?
C00G C00O 1.382(3) . ?
C00H H00H 0.9500 . ?
C00H C00S 1.385(3) . ?
C00H C00V 1.391(3) . ?
C00I C00K 1.394(2) . ?
C00I C00P 1.392(2) . ?
C00J C00W 1.398(2) . ?
C00J C017 1.398(3) . ?
C00K H00K 0.9500 . ?
C00L H00L 0.9500 . ?
C00L C00P 1.388(3) . ?
C00M C01A 1.479(3) . ?
C00N C00Y 1.478(2) . ?
C00O H00O 0.9500 . ?
C00P H00P 0.9500 . ?
C00Q H00Q 0.9500 . ?
C00Q C00U 1.404(3) . ?
C00Q C016 1.389(3) . ?
C00R H00R 0.9500 . ?
C00R C00T 1.393(3) . ?
C00S H00S 0.9500 . ?
C00S C00U 1.402(2) . ?
C00T H00T 0.9500 . ?
C00V C016 1.393(3) . ?
C00W H00W 0.9500 . ?
C00W C00X 1.386(3) . ?
C00X H00X 0.9500 . ?
C00X C00Z 1.388(3) . ?
C00Y H00A 0.9800 . ?
C00Y H00B 0.9800 . ?
C00Y H00C 0.9800 . ?
C00Z C01D 1.390(3) . ?
C010 H01A 0.9800 . ?
C010 H01B 0.9800 . ?
C010 H01C 0.9800 . ?
C011 H011 0.9500 . ?
C011 C012 1.341(3) . ?
C012 H012 0.9500 . ?
C013 H01E 0.9900 . ?
C013 H01F 0.9900 . ?
C013 C014 1.522(3) . ?
C013 C015 1.526(3) . ?
C014 H01G 0.9900 . ?
C014 H01H 0.9900 . ?
C015 H01I 0.9900 . ?
C015 H01J 0.9900 . ?
C015 C01G 1.507(3) . ?
C016 H016 0.9500 . ?
C017 H017 0.9500 . ?
C017 C01D 1.387(3) . ?
C018 H01O 0.9800 . ?
C018 H01P 0.9800 . ?
C018 H01Q 0.9800 . ?
C019 H019 0.9500 . ?
C019 C01C 1.342(3) . ?
C01A H01R 0.9800 . ?
C01A H01S 0.9800 . ?
C01A H01T 0.9800 . ?
C01B H01U 0.9900 . ?
C01B H01V 0.9900 . ?
C01B C01E 1.510(3) . ?
C01C H01K 0.9500 . ?
C01D H01D 0.9500 . ?
C01E H01W 0.9900 . ?
C01E H01X 0.9900 . ?
C01E C01F 1.523(3) . ?
C01F H01Y 0.9900 . ?
C01F H 0.9900 . ?
C01F C01H 1.525(3) . ?
C01G H01L 0.9800 . ?
C01G H01M 0.9800 . ?
C01G H01N 0.9800 . ?
C01H H01Z 0.9800 . ?
C01H HA 0.9800 . ?
C01H HB 0.9800 . ?
